data_4518459
loop_
_publ_author_name
'Kim, Yeong Bum'
'Kim, Dongwook'
'Dighe, Shashikant U.'
'Chang, Sukbok'
'Park, Jung-Woo'

_publ_section_title
;
 Cobalt-Hydride-Catalyzed Hydrosilylation of 3-Alkynes Accompanying
 \p-Bond Migration
;
_journal_name_full 'ACS Catalysis'
_journal_page_first 1548
_journal_page_last 1553
_journal_paper_doi 10.1021/acscatal.0c05424
_journal_year 2021
_chemical_formula_sum 'C26 H48 Co I2 P2'
_chemical_formula_weight 735.31
_space_group_crystal_system orthorhombic
_space_group_IT_number 19
_space_group_name_Hall 'P 2ac 2ab'
_space_group_name_H-M_alt 'P 21 21 21'
_atom_sites_solution_hydrogens geom
_audit_creation_method SHELXL-2018/3
_cell_angle_alpha 90
_cell_angle_beta 90
_cell_angle_gamma 90
_cell_formula_units_Z 4
_cell_length_a 9.1792(3)
_cell_length_b 13.8808(4)
_cell_length_c 23.1857(8)
_cell_measurement_reflns_used 9973
_cell_measurement_temperature 296(2)
_cell_measurement_theta_max 28.26
_cell_measurement_theta_min 3.19
_cell_volume 2954.20(16)
_computing_cell_refinement 'Bruker APEXIII'
_computing_data_collection 'Bruker APEXIII'
_computing_data_reduction 'Bruker SAINT'
_computing_molecular_graphics ORTEP
_computing_publication_material CIFTAB
_computing_structure_refinement SHELXL
_computing_structure_solution SHELXS
_diffrn_ambient_temperature 296(2)
_diffrn_measured_fraction_theta_full 0.996
_diffrn_measured_fraction_theta_max 0.997
_diffrn_measurement_device_type 'Photon 100 CMOS detector'
_diffrn_measurement_method 'phi and omega scans'
_diffrn_radiation_type MoK\a
_diffrn_radiation_wavelength 0.71073
_diffrn_reflns_av_R_equivalents 0.0372
_diffrn_reflns_av_unetI/netI 0.0325
_diffrn_reflns_Laue_measured_fraction_full 0.996
_diffrn_reflns_Laue_measured_fraction_max 0.997
_diffrn_reflns_limit_h_max 12
_diffrn_reflns_limit_h_min -11
_diffrn_reflns_limit_k_max 17
_diffrn_reflns_limit_k_min -18
_diffrn_reflns_limit_l_max 30
_diffrn_reflns_limit_l_min -30
_diffrn_reflns_number 39609
_diffrn_reflns_point_group_measured_fraction_full 0.998
_diffrn_reflns_point_group_measured_fraction_max 0.997
_diffrn_reflns_theta_full 25.242
_diffrn_reflns_theta_max 28.310
_diffrn_reflns_theta_min 3.017
_diffrn_source 'fine-focus sealed tube'
_exptl_absorpt_coefficient_mu 2.792
_exptl_absorpt_correction_T_max 0.7457
_exptl_absorpt_correction_T_min 0.6121
_exptl_absorpt_correction_type multi-scan
_exptl_absorpt_process_details SADABS
_exptl_crystal_colour brown
_exptl_crystal_density_diffrn 1.653
_exptl_crystal_description plate
_exptl_crystal_F_000 1468
_exptl_crystal_size_max 0.321
_exptl_crystal_size_mid 0.301
_exptl_crystal_size_min 0.153
_refine_diff_density_max 0.553
_refine_diff_density_min -0.886
_refine_diff_density_rms 0.082
_refine_ls_abs_structure_details
;
 Refined as an inversion twin.
;
_refine_ls_abs_structure_Flack 0.465(19)
_refine_ls_extinction_method none
_refine_ls_goodness_of_fit_ref 1.062
_refine_ls_hydrogen_treatment constr
_refine_ls_matrix_type full
_refine_ls_number_parameters 281
_refine_ls_number_reflns 7324
_refine_ls_number_restraints 0
_refine_ls_restrained_S_all 1.062
_refine_ls_R_factor_all 0.0466
_refine_ls_R_factor_gt 0.0294
_refine_ls_shift/su_max 0.001
_refine_ls_shift/su_mean 0.000
_refine_ls_structure_factor_coef Fsqd
_refine_ls_weighting_details 'w=1/[\s^2^(Fo^2^)+(0.0158P)^2^+1.8945P] where P=(Fo^2^+2Fc^2^)/3'
_refine_ls_weighting_scheme calc
_refine_ls_wR_factor_gt 0.0486
_refine_ls_wR_factor_ref 0.0532
_reflns_Friedel_coverage 0.782
_reflns_Friedel_fraction_full 0.999
_reflns_Friedel_fraction_max 0.997
_reflns_number_gt 6042
_reflns_number_total 7324
_reflns_threshold_expression 'I > 2\s(I)'
_cod_data_source_file cs0c05424_si_002.cif
_cod_data_source_block A19015_019
_cod_depositor_comments
;
The following automatic conversions were performed:

data item '_exptl_absorpt_correction_type' value 'MULTI-SCAN' was
changed to 'multi-scan' in accordance with the
/home/data/users/saulius/crontab/automatic-downloads/current/ACS/lib/dictionaries/cif_core.dic
dictionary named 'cif_core.dic' version 2.4.2 last updated on
2011-04-26.

Automatic conversion script
Id: cif_fix_values 7556 2019-12-06 15:28:31Z antanas 
;
_cod_database_code 4518459
_shelx_shelxl_version_number 2018/3
_shelx_space_group_comment
;
The symmetry employed for this shelxl refinement is uniquely defined
by the following loop, which should always be used as a source of
symmetry information in preference to the above space-group names.
They are only intended as comments.
;
_shelx_estimated_absorpt_t_min 0.468
_shelx_estimated_absorpt_t_max 0.675

loop_
_space_group_symop_operation_xyz
'x, y, z'
'-x+1/2, -y, z+1/2'
'-x, y+1/2, -z+1/2'
'x+1/2, -y+1/2, -z'

loop_
_atom_site_label
_atom_site_type_symbol
_atom_site_fract_x
_atom_site_fract_y
_atom_site_fract_z
_atom_site_U_iso_or_equiv
_atom_site_adp_type
_atom_site_occupancy
_atom_site_site_symmetry_order
_atom_site_calc_flag
_atom_site_refinement_flags_posn
_atom_site_refinement_flags_adp
_atom_site_refinement_flags_occupancy
_atom_site_disorder_assembly
_atom_site_disorder_group
Co1 Co 0.14707(6) 0.54176(3) 0.25581(2) 0.02680(11) Uani 1 1 d . . . . .
I1 I 0.25367(4) 0.37137(2) 0.25169(2) 0.04873(9) Uani 1 1 d . . . . .
I2 I -0.12943(3) 0.54315(3) 0.26682(2) 0.05157(10) Uani 1 1 d . . . . .
P1 P 0.28321(11) 0.63091(7) 0.32483(4) 0.0249(2) Uani 1 1 d . . . . .
P2 P 0.23219(12) 0.65047(7) 0.18279(4) 0.0253(2) Uani 1 1 d . . . . .
C1 C 0.4196(5) 0.5615(3) 0.36609(17) 0.0286(9) Uani 1 1 d . . . . .
H1 H 0.478218 0.527354 0.337294 0.034 Uiso 1 1 calc R U . . .
C2 C 0.3518(5) 0.4829(3) 0.40441(19) 0.0386(11) Uani 1 1 d . . . . .
H2A H 0.295944 0.512785 0.435077 0.046 Uiso 1 1 calc R U . . .
H2B H 0.285984 0.443785 0.381557 0.046 Uiso 1 1 calc R U . . .
C3 C 0.4692(6) 0.4194(4) 0.4303(2) 0.0513(14) Uani 1 1 d . . . . .
H3A H 0.519365 0.385280 0.399684 0.062 Uiso 1 1 calc R U . . .
H3B H 0.424401 0.371949 0.455389 0.062 Uiso 1 1 calc R U . . .
C4 C 0.5790(6) 0.4781(4) 0.4647(2) 0.0531(14) Uani 1 1 d . . . . .
H4A H 0.531474 0.505465 0.498263 0.064 Uiso 1 1 calc R U . . .
H4B H 0.656595 0.436195 0.478009 0.064 Uiso 1 1 calc R U . . .
C5 C 0.6429(6) 0.5581(4) 0.4284(2) 0.0521(13) Uani 1 1 d . . . . .
H5A H 0.702308 0.530088 0.398184 0.062 Uiso 1 1 calc R U . . .
H5B H 0.705833 0.597401 0.452439 0.062 Uiso 1 1 calc R U . . .
C6 C 0.5277(5) 0.6220(4) 0.4012(2) 0.0445(12) Uani 1 1 d . . . . .
H6A H 0.574114 0.668862 0.376231 0.053 Uiso 1 1 calc R U . . .
H6B H 0.475800 0.656644 0.431173 0.053 Uiso 1 1 calc R U . . .
C7 C 0.1888(4) 0.7122(3) 0.37541(18) 0.0287(9) Uani 1 1 d . . . . .
H7 H 0.261893 0.738035 0.402067 0.034 Uiso 1 1 calc R U . . .
C8 C 0.0742(5) 0.6595(3) 0.4113(2) 0.0374(11) Uani 1 1 d . . . . .
H8A H 0.001917 0.631461 0.385745 0.045 Uiso 1 1 calc R U . . .
H8B H 0.120241 0.607514 0.432450 0.045 Uiso 1 1 calc R U . . .
C9 C -0.0005(6) 0.7271(3) 0.4533(2) 0.0425(11) Uani 1 1 d . . . . .
H9A H -0.073976 0.691849 0.474747 0.051 Uiso 1 1 calc R U . . .
H9B H 0.070563 0.751449 0.480629 0.051 Uiso 1 1 calc R U . . .
C10 C -0.0713(6) 0.8107(4) 0.4223(2) 0.0443(12) Uani 1 1 d . . . . .
H10A H -0.113616 0.854468 0.450257 0.053 Uiso 1 1 calc R U . . .
H10B H -0.148909 0.786991 0.397704 0.053 Uiso 1 1 calc R U . . .
C11 C 0.0400(5) 0.8639(3) 0.3861(2) 0.0440(12) Uani 1 1 d . . . . .
H11A H 0.111004 0.893964 0.411312 0.053 Uiso 1 1 calc R U . . .
H11B H -0.008549 0.914571 0.364591 0.053 Uiso 1 1 calc R U . . .
C12 C 0.1183(5) 0.7977(3) 0.34421(19) 0.0384(11) Uani 1 1 d . . . . .
H12A H 0.192817 0.833784 0.323918 0.046 Uiso 1 1 calc R U . . .
H12B H 0.049332 0.773812 0.315900 0.046 Uiso 1 1 calc R U . . .
C13 C 0.3657(5) 0.6036(3) 0.13004(16) 0.0297(9) Uani 1 1 d . . . . .
H13 H 0.386019 0.654268 0.101741 0.036 Uiso 1 1 calc R U . . .
C14 C 0.3029(5) 0.5160(3) 0.0980(2) 0.0376(11) Uani 1 1 d . . . . .
H14A H 0.268970 0.469254 0.126071 0.045 Uiso 1 1 calc R U . . .
H14B H 0.219485 0.536462 0.075422 0.045 Uiso 1 1 calc R U . . .
C15 C 0.4119(5) 0.4679(4) 0.05847(19) 0.0393(11) Uani 1 1 d . . . . .
H15A H 0.368298 0.410814 0.041660 0.047 Uiso 1 1 calc R U . . .
H15B H 0.436633 0.511627 0.027314 0.047 Uiso 1 1 calc R U . . .
C16 C 0.5480(6) 0.4402(4) 0.0902(2) 0.0498(14) Uani 1 1 d . . . . .
H16A H 0.617484 0.412405 0.063442 0.060 Uiso 1 1 calc R U . . .
H16B H 0.525093 0.392056 0.119151 0.060 Uiso 1 1 calc R U . . .
C17 C 0.6145(6) 0.5275(4) 0.1189(2) 0.0576(15) Uani 1 1 d . . . . .
H17A H 0.644244 0.573153 0.089529 0.069 Uiso 1 1 calc R U . . .
H17B H 0.700842 0.507969 0.140025 0.069 Uiso 1 1 calc R U . . .
C18 C 0.5094(5) 0.5764(3) 0.1600(2) 0.0408(11) Uani 1 1 d . . . . .
H18A H 0.554477 0.634126 0.175429 0.049 Uiso 1 1 calc R U . . .
H18B H 0.488856 0.533524 0.192040 0.049 Uiso 1 1 calc R U . . .
C19 C 0.0949(4) 0.7236(3) 0.14363(18) 0.0294(9) Uani 1 1 d . . . . .
H19 H 0.037349 0.755766 0.173553 0.035 Uiso 1 1 calc R U . . .
C20 C -0.0136(6) 0.6648(3) 0.1085(2) 0.0421(12) Uani 1 1 d . . . . .
H20A H -0.058018 0.616384 0.133048 0.050 Uiso 1 1 calc R U . . .
H20B H 0.037087 0.631992 0.077553 0.050 Uiso 1 1 calc R U . . .
C21 C -0.1325(6) 0.7296(3) 0.0831(2) 0.0448(12) Uani 1 1 d . . . . .
H21A H -0.197999 0.691083 0.059748 0.054 Uiso 1 1 calc R U . . .
H21B H -0.188765 0.758075 0.114181 0.054 Uiso 1 1 calc R U . . .
C22 C -0.0667(6) 0.8087(4) 0.0465(2) 0.0428(12) Uani 1 1 d . . . . .
H22A H -0.017125 0.780453 0.013634 0.051 Uiso 1 1 calc R U . . .
H22B H -0.143456 0.850257 0.032072 0.051 Uiso 1 1 calc R U . . .
C23 C 0.0399(6) 0.8674(4) 0.0813(2) 0.0498(13) Uani 1 1 d . . . . .
H23A H -0.011672 0.900030 0.112127 0.060 Uiso 1 1 calc R U . . .
H23B H 0.083446 0.916117 0.056728 0.060 Uiso 1 1 calc R U . . .
C24 C 0.1600(5) 0.8044(3) 0.1070(2) 0.0443(12) Uani 1 1 d . . . . .
H24A H 0.217954 0.776771 0.076204 0.053 Uiso 1 1 calc R U . . .
H24B H 0.223595 0.843702 0.130750 0.053 Uiso 1 1 calc R U . . .
C25 C 0.4005(4) 0.7087(3) 0.27987(17) 0.0300(9) Uani 1 1 d . . . . .
H25A H 0.429415 0.764272 0.302530 0.036 Uiso 1 1 calc R U . . .
H25B H 0.488292 0.673296 0.270184 0.036 Uiso 1 1 calc R U . . .
C26 C 0.3295(5) 0.7444(3) 0.22362(17) 0.0314(10) Uani 1 1 d . . . . .
H26A H 0.404664 0.771659 0.199138 0.038 Uiso 1 1 calc R U . . .
H26B H 0.261483 0.795581 0.232912 0.038 Uiso 1 1 calc R U . . .

loop_
_atom_site_aniso_label
_atom_site_aniso_U_11
_atom_site_aniso_U_22
_atom_site_aniso_U_33
_atom_site_aniso_U_23
_atom_site_aniso_U_13
_atom_site_aniso_U_12
Co1 0.0308(3) 0.0262(2) 0.0234(3) -0.0001(2) -0.0021(2) -0.0037(2)
I1 0.0653(2) 0.03230(13) 0.04858(18) -0.00104(14) 0.00055(18) 0.00690(15)
I2 0.03422(15) 0.0756(2) 0.04489(18) -0.00429(17) -0.00008(14) -0.00571(17)
P1 0.0289(6) 0.0259(5) 0.0200(5) -0.0009(4) -0.0022(4) -0.0010(4)
P2 0.0286(6) 0.0273(5) 0.0201(5) 0.0007(4) -0.0007(4) -0.0009(5)
C1 0.032(2) 0.031(2) 0.023(2) -0.0015(17) -0.0027(16) 0.0024(18)
C2 0.035(3) 0.044(3) 0.037(2) 0.012(2) -0.004(2) 0.001(2)
C3 0.051(3) 0.050(3) 0.053(3) 0.020(2) -0.001(3) 0.010(3)
C4 0.048(3) 0.074(4) 0.038(3) 0.010(3) -0.010(2) 0.017(3)
C5 0.039(3) 0.065(4) 0.052(3) 0.005(3) -0.018(3) -0.003(3)
C6 0.044(3) 0.045(3) 0.044(3) 0.002(2) -0.012(2) -0.003(2)
C7 0.032(2) 0.030(2) 0.024(2) -0.0052(17) -0.0025(17) 0.0055(18)
C8 0.048(3) 0.034(2) 0.030(2) 0.0044(19) 0.007(2) 0.005(2)
C9 0.047(3) 0.047(3) 0.034(3) 0.004(2) 0.012(2) 0.007(3)
C10 0.039(3) 0.048(3) 0.046(3) -0.002(2) 0.006(2) 0.012(2)
C11 0.046(3) 0.032(2) 0.053(3) 0.002(2) 0.010(2) 0.014(2)
C12 0.041(3) 0.035(2) 0.039(3) 0.0048(19) 0.003(2) 0.008(2)
C13 0.033(2) 0.030(2) 0.026(2) 0.0019(16) 0.001(2) -0.001(2)
C14 0.033(2) 0.047(3) 0.033(2) -0.011(2) -0.0022(19) 0.000(2)
C15 0.044(3) 0.043(3) 0.032(2) -0.008(2) 0.0035(19) 0.001(2)
C16 0.044(3) 0.052(3) 0.054(3) -0.014(3) -0.001(2) 0.016(3)
C17 0.031(3) 0.075(4) 0.067(3) -0.024(3) -0.003(3) 0.005(3)
C18 0.033(3) 0.046(3) 0.043(3) -0.014(2) -0.008(2) 0.001(2)
C19 0.030(2) 0.029(2) 0.029(2) 0.0044(17) -0.0018(18) 0.0022(18)
C20 0.048(3) 0.034(2) 0.045(3) 0.007(2) -0.014(2) -0.004(2)
C21 0.036(3) 0.046(3) 0.052(3) 0.003(2) -0.016(3) -0.004(2)
C22 0.041(3) 0.049(3) 0.038(3) 0.012(2) -0.005(2) 0.008(2)
C23 0.050(3) 0.039(3) 0.061(3) 0.018(3) -0.014(3) -0.006(3)
C24 0.038(3) 0.043(3) 0.052(3) 0.017(2) -0.006(2) -0.005(2)
C25 0.036(2) 0.033(2) 0.021(2) -0.0015(16) -0.0013(17) -0.0081(19)
C26 0.042(3) 0.029(2) 0.023(2) 0.0022(17) -0.0005(18) -0.0064(18)

loop_
_atom_type_symbol
_atom_type_description
_atom_type_scat_dispersion_real
_atom_type_scat_dispersion_imag
_atom_type_scat_source
C C 0.0033 0.0016 'International Tables Vol C Tables 4.2.6.8 and 6.1.1.4'
H H 0.0000 0.0000 'International Tables Vol C Tables 4.2.6.8 and 6.1.1.4'
P P 0.1023 0.0942 'International Tables Vol C Tables 4.2.6.8 and 6.1.1.4'
Co Co 0.3494 0.9721 'International Tables Vol C Tables 4.2.6.8 and 6.1.1.4'
I I -0.4742 1.8119 'International Tables Vol C Tables 4.2.6.8 and 6.1.1.4'

loop_
_geom_angle_atom_site_label_1
_geom_angle_atom_site_label_2
_geom_angle_atom_site_label_3
_geom_angle
_geom_angle_site_symmetry_1
_geom_angle_site_symmetry_3
_geom_angle_publ_flag
P1 Co1 P2 88.65(4) . . ?
P1 Co1 I2 116.85(3) . . ?
P2 Co1 I2 112.95(3) . . ?
P1 Co1 I1 107.75(3) . . ?
P2 Co1 I1 115.48(3) . . ?
I2 Co1 I1 113.00(2) . . ?
C7 P1 C1 107.95(19) . . ?
C7 P1 C25 105.97(19) . . ?
C1 P1 C25 101.64(19) . . ?
C7 P1 Co1 119.98(14) . . ?
C1 P1 Co1 115.70(14) . . ?
C25 P1 Co1 103.35(13) . . ?
C26 P2 C13 105.5(2) . . ?
C26 P2 C19 101.16(19) . . ?
C13 P2 C19 108.59(19) . . ?
C26 P2 Co1 103.92(13) . . ?
C13 P2 Co1 117.46(13) . . ?
C19 P2 Co1 117.93(14) . . ?
C6 C1 C2 110.1(4) . . ?
C6 C1 P1 115.4(3) . . ?
C2 C1 P1 113.3(3) . . ?
C6 C1 H1 105.8 . . ?
C2 C1 H1 105.8 . . ?
P1 C1 H1 105.8 . . ?
C3 C2 C1 110.7(4) . . ?
C3 C2 H2A 109.5 . . ?
C1 C2 H2A 109.5 . . ?
C3 C2 H2B 109.5 . . ?
C1 C2 H2B 109.5 . . ?
H2A C2 H2B 108.1 . . ?
C2 C3 C4 111.5(4) . . ?
C2 C3 H3A 109.3 . . ?
C4 C3 H3A 109.3 . . ?
C2 C3 H3B 109.3 . . ?
C4 C3 H3B 109.3 . . ?
H3A C3 H3B 108.0 . . ?
C5 C4 C3 111.1(4) . . ?
C5 C4 H4A 109.4 . . ?
C3 C4 H4A 109.4 . . ?
C5 C4 H4B 109.4 . . ?
C3 C4 H4B 109.4 . . ?
H4A C4 H4B 108.0 . . ?
C4 C5 C6 113.0(4) . . ?
C4 C5 H5A 109.0 . . ?
C6 C5 H5A 109.0 . . ?
C4 C5 H5B 109.0 . . ?
C6 C5 H5B 109.0 . . ?
H5A C5 H5B 107.8 . . ?
C5 C6 C1 110.6(4) . . ?
C5 C6 H6A 109.5 . . ?
C1 C6 H6A 109.5 . . ?
C5 C6 H6B 109.5 . . ?
C1 C6 H6B 109.5 . . ?
H6A C6 H6B 108.1 . . ?
C8 C7 C12 109.6(4) . . ?
C8 C7 P1 112.1(3) . . ?
C12 C7 P1 111.8(3) . . ?
C8 C7 H7 107.7 . . ?
C12 C7 H7 107.7 . . ?
P1 C7 H7 107.7 . . ?
C9 C8 C7 111.4(4) . . ?
C9 C8 H8A 109.3 . . ?
C7 C8 H8A 109.3 . . ?
C9 C8 H8B 109.3 . . ?
C7 C8 H8B 109.3 . . ?
H8A C8 H8B 108.0 . . ?
C10 C9 C8 111.3(4) . . ?
C10 C9 H9A 109.4 . . ?
C8 C9 H9A 109.4 . . ?
C10 C9 H9B 109.4 . . ?
C8 C9 H9B 109.4 . . ?
H9A C9 H9B 108.0 . . ?
C9 C10 C11 110.4(4) . . ?
C9 C10 H10A 109.6 . . ?
C11 C10 H10A 109.6 . . ?
C9 C10 H10B 109.6 . . ?
C11 C10 H10B 109.6 . . ?
H10A C10 H10B 108.1 . . ?
C10 C11 C12 112.2(4) . . ?
C10 C11 H11A 109.2 . . ?
C12 C11 H11A 109.2 . . ?
C10 C11 H11B 109.2 . . ?
C12 C11 H11B 109.2 . . ?
H11A C11 H11B 107.9 . . ?
C11 C12 C7 111.5(4) . . ?
C11 C12 H12A 109.3 . . ?
C7 C12 H12A 109.3 . . ?
C11 C12 H12B 109.3 . . ?
C7 C12 H12B 109.3 . . ?
H12A C12 H12B 108.0 . . ?
C14 C13 C18 110.3(4) . . ?
C14 C13 P2 110.4(3) . . ?
C18 C13 P2 110.8(3) . . ?
C14 C13 H13 108.4 . . ?
C18 C13 H13 108.4 . . ?
P2 C13 H13 108.4 . . ?
C15 C14 C13 113.2(4) . . ?
C15 C14 H14A 108.9 . . ?
C13 C14 H14A 108.9 . . ?
C15 C14 H14B 108.9 . . ?
C13 C14 H14B 108.9 . . ?
H14A C14 H14B 107.8 . . ?
C16 C15 C14 111.5(4) . . ?
C16 C15 H15A 109.3 . . ?
C14 C15 H15A 109.3 . . ?
C16 C15 H15B 109.3 . . ?
C14 C15 H15B 109.3 . . ?
H15A C15 H15B 108.0 . . ?
C15 C16 C17 110.3(4) . . ?
C15 C16 H16A 109.6 . . ?
C17 C16 H16A 109.6 . . ?
C15 C16 H16B 109.6 . . ?
C17 C16 H16B 109.6 . . ?
H16A C16 H16B 108.1 . . ?
C16 C17 C18 112.3(4) . . ?
C16 C17 H17A 109.2 . . ?
C18 C17 H17A 109.2 . . ?
C16 C17 H17B 109.2 . . ?
C18 C17 H17B 109.2 . . ?
H17A C17 H17B 107.9 . . ?
C17 C18 C13 111.8(4) . . ?
C17 C18 H18A 109.3 . . ?
C13 C18 H18A 109.3 . . ?
C17 C18 H18B 109.3 . . ?
C13 C18 H18B 109.3 . . ?
H18A C18 H18B 107.9 . . ?
C20 C19 C24 110.6(4) . . ?
C20 C19 P2 114.4(3) . . ?
C24 C19 P2 114.1(3) . . ?
C20 C19 H19 105.6 . . ?
C24 C19 H19 105.6 . . ?
P2 C19 H19 105.6 . . ?
C19 C20 C21 110.9(4) . . ?
C19 C20 H20A 109.5 . . ?
C21 C20 H20A 109.5 . . ?
C19 C20 H20B 109.5 . . ?
C21 C20 H20B 109.5 . . ?
H20A C20 H20B 108.0 . . ?
C22 C21 C20 110.9(4) . . ?
C22 C21 H21A 109.5 . . ?
C20 C21 H21A 109.5 . . ?
C22 C21 H21B 109.5 . . ?
C20 C21 H21B 109.5 . . ?
H21A C21 H21B 108.0 . . ?
C23 C22 C21 110.5(4) . . ?
C23 C22 H22A 109.5 . . ?
C21 C22 H22A 109.5 . . ?
C23 C22 H22B 109.5 . . ?
C21 C22 H22B 109.5 . . ?
H22A C22 H22B 108.1 . . ?
C22 C23 C24 111.6(4) . . ?
C22 C23 H23A 109.3 . . ?
C24 C23 H23A 109.3 . . ?
C22 C23 H23B 109.3 . . ?
C24 C23 H23B 109.3 . . ?
H23A C23 H23B 108.0 . . ?
C19 C24 C23 110.8(4) . . ?
C19 C24 H24A 109.5 . . ?
C23 C24 H24A 109.5 . . ?
C19 C24 H24B 109.5 . . ?
C23 C24 H24B 109.5 . . ?
H24A C24 H24B 108.1 . . ?
C26 C25 P1 114.8(3) . . ?
C26 C25 H25A 108.6 . . ?
P1 C25 H25A 108.6 . . ?
C26 C25 H25B 108.6 . . ?
P1 C25 H25B 108.6 . . ?
H25A C25 H25B 107.5 . . ?
C25 C26 P2 114.4(3) . . ?
C25 C26 H26A 108.7 . . ?
P2 C26 H26A 108.7 . . ?
C25 C26 H26B 108.7 . . ?
P2 C26 H26B 108.7 . . ?
H26A C26 H26B 107.6 . . ?

loop_
_geom_bond_atom_site_label_1
_geom_bond_atom_site_label_2
_geom_bond_distance
_geom_bond_site_symmetry_2
_geom_bond_publ_flag
Co1 P1 2.3778(11) . ?
Co1 P2 2.3986(11) . ?
Co1 I2 2.5509(6) . ?
Co1 I1 2.5612(6) . ?
P1 C7 1.844(4) . ?
P1 C1 1.847(4) . ?
P1 C25 1.847(4) . ?
P2 C26 1.843(4) . ?
P2 C13 1.850(4) . ?
P2 C19 1.855(4) . ?
C1 C6 1.533(6) . ?
C1 C2 1.539(6) . ?
C1 H1 0.9800 . ?
C2 C3 1.516(7) . ?
C2 H2A 0.9700 . ?
C2 H2B 0.9700 . ?
C3 C4 1.521(8) . ?
C3 H3A 0.9700 . ?
C3 H3B 0.9700 . ?
C4 C5 1.512(7) . ?
C4 H4A 0.9700 . ?
C4 H4B 0.9700 . ?
C5 C6 1.517(7) . ?
C5 H5A 0.9700 . ?
C5 H5B 0.9700 . ?
C6 H6A 0.9700 . ?
C6 H6B 0.9700 . ?
C7 C8 1.528(6) . ?
C7 C12 1.533(6) . ?
C7 H7 0.9800 . ?
C8 C9 1.517(6) . ?
C8 H8A 0.9700 . ?
C8 H8B 0.9700 . ?
C9 C10 1.512(7) . ?
C9 H9A 0.9700 . ?
C9 H9B 0.9700 . ?
C10 C11 1.515(7) . ?
C10 H10A 0.9700 . ?
C10 H10B 0.9700 . ?
C11 C12 1.518(6) . ?
C11 H11A 0.9700 . ?
C11 H11B 0.9700 . ?
C12 H12A 0.9700 . ?
C12 H12B 0.9700 . ?
C13 C14 1.537(6) . ?
C13 C18 1.538(6) . ?
C13 H13 0.9800 . ?
C14 C15 1.512(6) . ?
C14 H14A 0.9700 . ?
C14 H14B 0.9700 . ?
C15 C16 1.501(7) . ?
C15 H15A 0.9700 . ?
C15 H15B 0.9700 . ?
C16 C17 1.511(7) . ?
C16 H16A 0.9700 . ?
C16 H16B 0.9700 . ?
C17 C18 1.516(7) . ?
C17 H17A 0.9700 . ?
C17 H17B 0.9700 . ?
C18 H18A 0.9700 . ?
C18 H18B 0.9700 . ?
C19 C20 1.523(6) . ?
C19 C24 1.528(6) . ?
C19 H19 0.9800 . ?
C20 C21 1.532(7) . ?
C20 H20A 0.9700 . ?
C20 H20B 0.9700 . ?
C21 C22 1.515(7) . ?
C21 H21A 0.9700 . ?
C21 H21B 0.9700 . ?
C22 C23 1.507(7) . ?
C22 H22A 0.9700 . ?
C22 H22B 0.9700 . ?
C23 C24 1.529(7) . ?
C23 H23A 0.9700 . ?
C23 H23B 0.9700 . ?
C24 H24A 0.9700 . ?
C24 H24B 0.9700 . ?
C25 C26 1.540(5) . ?
C25 H25A 0.9700 . ?
C25 H25B 0.9700 . ?
C26 H26A 0.9700 . ?
C26 H26B 0.9700 . ?
